data_4112836
loop_
_publ_author_name
'Ashleigh J. Fletcher'
'Edmund J. Cussen'
'Darren Bradshaw'
'Matthew J. Rosseinsky'
'K. Mark Thomas'

_publ_contact_author
;
      Matthew J. Rosseinsky
      Inorganic Chemistry Laboratory
      University of Oxford
      South Parks Road
      Oxford OX1 3QR
      UK
;
_publ_contact_author_email matthew.rosseinsky@chem.ox.ac.uk
_publ_contact_author_fax '(44) 1865 272690'
_publ_contact_author_phone '(44) 1865 272695'
_publ_section_title
;
 Adsorption of Gases and Vapors on Nanoporous Ni2(4,4'-Bipyridine)3(NO3)4
 Metal-Organic Framework Materials Templated with Methanol and Ethanol:
 Structural Effects in Adsorption Kinetics
;
_journal_name_full 'Journal of the American Chemical Society'
_journal_page_first 9750
_journal_page_last 9759
_journal_paper_doi 10.1021/ja0490267
_journal_volume 126
_journal_year 2004
_chemical_formula_sum 'C30 H24 N10 Ni2 O12'
_chemical_formula_weight 834.06
_chemical_name_systematic
; 
 ? 
;
_space_group_IT_number 70
_symmetry_cell_setting orthorhombic
_symmetry_space_group_name_Hall '-F 2uv 2vw'
_symmetry_space_group_name_H-M 'F d d d :2'
_atom_sites_solution_hydrogens geom
_atom_sites_solution_primary direct
_atom_sites_solution_secondary difmap
_audit_creation_method SHELXL-97
_cell_angle_alpha 90.00
_cell_angle_beta 90.00
_cell_angle_gamma 90.00
_cell_formula_units_Z 8
_cell_length_a 11.2657(18)
_cell_length_b 20.517(4)
_cell_length_c 34.413(7)
_cell_measurement_reflns_used 12174
_cell_measurement_temperature 193(2)
_cell_measurement_theta_max 24.29
_cell_measurement_theta_min 2.15
_cell_volume 7954(3)
_computing_cell_refinement 'CELL (STOE, 1997b)'
_computing_data_collection 'EXPOSE (STOE, 1997a)'
_computing_data_reduction 'INTEGRATE (STOE, 1997c)'
_computing_publication_material 'SHELXL-97 (Sheldrick, 1997)'
_computing_structure_refinement 'SHELXL-97 (Sheldrick, 1997)'
_computing_structure_solution 'SHELXS-97 (Sheldrick, 1990)'
_diffrn_ambient_temperature 193(1)
_diffrn_detector_area_resol_mean 6.67
_diffrn_measured_fraction_theta_full 0.990
_diffrn_measured_fraction_theta_max 0.990
_diffrn_measurement_device_type 'Stoe IPDS'
_diffrn_measurement_method 'Image plate'
_diffrn_radiation_monochromator graphite
_diffrn_radiation_source 'fine-focus sealed tube'
_diffrn_radiation_type MoK\a
_diffrn_radiation_wavelength 0.71073
_diffrn_reflns_av_R_equivalents 0.1084
_diffrn_reflns_av_sigmaI/netI 0.0941
_diffrn_reflns_limit_h_max 12
_diffrn_reflns_limit_h_min -12
_diffrn_reflns_limit_k_max 23
_diffrn_reflns_limit_k_min -23
_diffrn_reflns_limit_l_max 39
_diffrn_reflns_limit_l_min -39
_diffrn_reflns_number 12174
_diffrn_reflns_theta_full 24.30
_diffrn_reflns_theta_max 24.30
_diffrn_reflns_theta_min 2.15
_exptl_absorpt_coefficient_mu 0.955
_exptl_absorpt_correction_T_max 1.0
_exptl_absorpt_correction_T_min 1.0
_exptl_absorpt_correction_type none
_exptl_crystal_colour blue
_exptl_crystal_density_diffrn 1.393
_exptl_crystal_description 'transparent needles'
_exptl_crystal_F_000 3407
_exptl_crystal_size_max 0.16
_exptl_crystal_size_mid 0.05
_exptl_crystal_size_min 0.04
_refine_diff_density_max 0.986
_refine_diff_density_min -0.405
_refine_diff_density_rms 0.157
_refine_ls_extinction_method none
_refine_ls_goodness_of_fit_ref 0.900
_refine_ls_hydrogen_treatment mixed
_refine_ls_matrix_type full
_refine_ls_number_parameters 164
_refine_ls_number_reflns 1604
_refine_ls_number_restraints 94
_refine_ls_restrained_S_all 0.875
_refine_ls_R_factor_all 0.1359
_refine_ls_R_factor_gt 0.0704
_refine_ls_shift/su_max 0.001
_refine_ls_shift/su_mean 0.000
_refine_ls_structure_factor_coef Fsqd
_refine_ls_weighting_details 'calc w=1/[\s^2^(Fo^2^)+(0.1379P)^2^+0.0000P] where P=(Fo^2^+2Fc^2^)/3'
_refine_ls_weighting_scheme calc
_refine_ls_wR_factor_gt 0.1972
_refine_ls_wR_factor_ref 0.2208
_reflns_number_gt 752
_reflns_number_total 1604
_reflns_threshold_expression >2sigma(I)
_cod_data_source_file ja0490267si20040310_115315.cif
_cod_data_source_block Ni2(bipy)3(NO3)4.2(CH4O)
_cod_original_sg_symbol_H-M 'F d d d'
_cod_database_code 4112836

loop_
_symmetry_equiv_pos_as_xyz
'x, y, z'
'-x, y+1/4, z+1/4'
'x+1/4, -y, z+1/4'
'-x+1/4, -y+3/4, z+1/2'
'x, y+1/2, z+1/2'
'-x, y+3/4, z+3/4'
'x+1/4, -y+1/2, z+3/4'
'-x+1/4, -y+5/4, z+1'
'x+1/2, y, z+1/2'
'-x+1/2, y+1/4, z+3/4'
'x+3/4, -y, z+3/4'
'-x+3/4, -y+3/4, z+1'
'x+1/2, y+1/2, z'
'-x+1/2, y+3/4, z+1/4'
'x+3/4, -y+1/2, z+1/4'
'-x+3/4, -y+5/4, z+1/2'
'-x, -y, -z'
'x, -y-1/4, -z-1/4'
'-x-1/4, y, -z-1/4'
'x-1/4, y-3/4, -z-1/2'
'-x, -y+1/2, -z+1/2'
'x, -y+1/4, -z+1/4'
'-x-1/4, y+1/2, -z+1/4'
'x-1/4, y-1/4, -z'
'-x+1/2, -y, -z+1/2'
'x+1/2, -y-1/4, -z+1/4'
'-x+1/4, y, -z+1/4'
'x+1/4, y-3/4, -z'
'-x+1/2, -y+1/2, -z'
'x+1/2, -y+1/4, -z-1/4'
'-x+1/4, y+1/2, -z-1/4'
'x+1/4, y-1/4, -z-1/2'

loop_
_atom_site_label
_atom_site_type_symbol
_atom_site_fract_x
_atom_site_fract_y
_atom_site_fract_z
_atom_site_U_iso_or_equiv
_atom_site_adp_type
_atom_site_occupancy
_atom_site_symmetry_multiplicity
_atom_site_calc_flag
_atom_site_refinement_flags
_atom_site_disorder_assembly
_atom_site_disorder_group
Ni1 Ni 0.3750 0.3750 0.03768(4) 0.0435(6) Uani 1 2 d S . .
C1A C 0.626(3) 0.375(2) 0.0724(7) 0.057(7) Uani 0.39(2) 1 d PDU A 1
H1AA H 0.5834 0.3749 0.0955 0.069 Uiso 0.39(2) 1 calc PR A 1
C2A C 0.625(2) 0.3774(15) 0.0067(5) 0.038(5) Uani 0.39(2) 1 d PDU A 1
H2AA H 0.5851 0.3794 -0.0169 0.045 Uiso 0.39(2) 1 calc PR A 1
C4A C 0.747(2) 0.375(2) 0.0764(5) 0.057(7) Uani 0.39(2) 1 d PDU A 1
H4AA H 0.7848 0.3739 0.1004 0.068 Uiso 0.39(2) 1 calc PR A 1
C5A C 0.747(2) 0.3761(15) 0.0065(5) 0.038(5) Uani 0.39(2) 1 d PDU A 1
H5AA H 0.7878 0.3755 -0.0170 0.045 Uiso 0.39(2) 1 calc PR A 1
C1B C 0.6188(17) 0.3461(12) 0.0689(5) 0.060(7) Uani 0.61(2) 1 d PDU A 2
H1BA H 0.5759 0.3257 0.0885 0.072 Uiso 0.61(2) 1 calc PR A 2
C2B C 0.6257(14) 0.4080(9) 0.0131(5) 0.039(4) Uani 0.61(2) 1 d PDU A 2
H2BA H 0.5857 0.4323 -0.0055 0.047 Uiso 0.61(2) 1 calc PR A 2
C4B C 0.7400(16) 0.3452(13) 0.0700(4) 0.059(7) Uani 0.61(2) 1 d PDU A 2
H4BA H 0.7779 0.3237 0.0903 0.071 Uiso 0.61(2) 1 calc PR A 2
C5B C 0.7465(13) 0.4069(9) 0.0118(4) 0.037(4) Uani 0.61(2) 1 d PDU A 2
H5BA H 0.7869 0.4268 -0.0086 0.044 Uiso 0.61(2) 1 calc PR A 2
C3 C 0.8084(5) 0.3756(5) 0.04144(18) 0.0340(17) Uani 1 1 d D . .
O1 O 0.3764(5) 0.2748(3) 0.04129(16) 0.0597(17) Uani 1 1 d . . .
N1 N 0.5607(5) 0.3761(4) 0.03990(17) 0.0438(16) Uani 1 1 d D . .
N3 N 0.3750 0.3750 -0.0223(2) 0.046(3) Uani 1 2 d S . .
O2 O 0.3576(7) 0.3070(6) 0.0985(2) 0.124(4) Uani 1 1 d . . .
N4 N 0.3667(7) 0.2606(5) 0.0764(2) 0.060(2) Uani 1 1 d . . .
C7 C 0.3750 0.3750 -0.1031(3) 0.056(4) Uani 1 2 d S . .
O3 O 0.3697(9) 0.2031(6) 0.0855(3) 0.127(4) Uani 1 1 d . . .
C8 C 0.3371(8) 0.4288(6) -0.0828(2) 0.062(3) Uani 1 1 d . . .
H8 H 0.331(8) 0.476(4) -0.100(3) 0.075 Uiso 1 1 d . . .
C9 C 0.3385(8) 0.4255(6) -0.0427(3) 0.064(3) Uani 1 1 d . A .
H9 H 0.3115 0.4617 -0.0290 0.076 Uiso 1 1 calc R . .

loop_
_atom_site_aniso_label
_atom_site_aniso_U_11
_atom_site_aniso_U_22
_atom_site_aniso_U_33
_atom_site_aniso_U_23
_atom_site_aniso_U_13
_atom_site_aniso_U_12
Ni1 0.0155(7) 0.0906(13) 0.0245(7) 0.000 0.000 0.0008(9)
C1A 0.021(5) 0.13(2) 0.023(6) 0.004(9) -0.006(5) -0.029(10)
C2A 0.024(5) 0.048(12) 0.041(6) 0.023(8) -0.009(6) -0.010(9)
C4A 0.018(5) 0.13(2) 0.023(6) 0.004(9) -0.006(6) -0.028(10)
C5A 0.025(5) 0.048(12) 0.040(6) 0.024(8) -0.005(5) -0.011(9)
C1B 0.022(5) 0.13(2) 0.025(5) 0.009(8) -0.004(5) -0.029(9)
C2B 0.026(4) 0.043(11) 0.048(6) 0.025(7) -0.008(5) -0.007(8)
C4B 0.020(5) 0.13(2) 0.023(5) 0.011(8) -0.008(5) -0.023(9)
C5B 0.023(4) 0.044(12) 0.043(6) 0.024(7) -0.003(5) -0.016(8)
C3 0.019(3) 0.056(5) 0.027(4) 0.003(4) -0.003(3) 0.000(5)
O1 0.040(3) 0.105(5) 0.034(3) 0.004(3) 0.003(3) 0.003(4)
N1 0.021(3) 0.078(5) 0.032(3) 0.005(4) -0.003(3) 0.002(4)
N3 0.019(4) 0.097(8) 0.022(5) 0.000 0.000 0.012(5)
O2 0.077(5) 0.217(11) 0.079(6) -0.093(7) -0.037(5) 0.056(6)
N4 0.043(4) 0.095(7) 0.041(5) 0.003(5) -0.010(4) -0.002(5)
C7 0.022(5) 0.116(11) 0.029(6) 0.000 0.000 0.003(8)
O3 0.108(7) 0.137(9) 0.136(8) 0.065(7) -0.039(7) -0.035(7)
C8 0.062(6) 0.102(9) 0.023(4) 0.006(5) -0.015(4) 0.011(6)
C9 0.054(6) 0.102(8) 0.035(5) -0.012(5) -0.016(4) 0.021(5)

loop_
_atom_type_symbol
_atom_type_description
_atom_type_scat_dispersion_real
_atom_type_scat_dispersion_imag
_atom_type_scat_source
Ni Ni 0.2850 1.1130 'International Tables Vol C Tables 4.2.6.8 and 6.1.1.4'
C C 0.0020 0.0020 'International Tables Vol C Tables 4.2.6.8 and 6.1.1.4'
N N 0.0040 0.0030 'International Tables Vol C Tables 4.2.6.8 and 6.1.1.4'
O O 0.0080 0.0060 'International Tables Vol C Tables 4.2.6.8 and 6.1.1.4'
H H 0.0000 0.0000 'International Tables Vol C Tables 4.2.6.8 and 6.1.1.4'

loop_
_geom_angle_atom_site_label_1
_geom_angle_atom_site_label_2
_geom_angle_atom_site_label_3
_geom_angle
_geom_angle_site_symmetry_1
_geom_angle_site_symmetry_3
O1 Ni1 O1 173.1(3) . 12_554
O1 Ni1 N3 93.46(16) . .
O1 Ni1 N3 93.46(16) 12_554 .
O1 Ni1 N1 90.0(3) . .
O1 Ni1 N1 89.7(3) 12_554 .
N3 Ni1 N1 92.09(17) . .
O1 Ni1 N1 89.7(3) . 12_554
O1 Ni1 N1 90.0(3) 12_554 12_554
N3 Ni1 N1 92.09(17) . 12_554
N1 Ni1 N1 175.8(3) . 12_554
N1 C1A C4A 129(3) . .
N1 C2A C5A 123(2) . .
C1A C4A C3 114(2) . .
C2A C5A C3 120(2) . .
N1 C1B C4B 120.9(16) . .
N1 C2B C5B 123.9(14) . .
C1B C4B C3 121.8(16) . .
C2B C5B C3 118.9(13) . .
C4A C3 C5A 120.2(17) . .
C4A C3 C5B 113.0(18) . .
C5A C3 C5B 27.4(13) . .
C4A C3 C4B 27.0(19) . .
C5A C3 C4B 109.7(14) . .
C5B C3 C4B 116.4(11) . .
C4A C3 C3 119.8(12) . 12_654
C5A C3 C3 120.0(11) . 12_654
C5B C3 C3 120.6(8) . 12_654
C4B C3 C3 123.0(10) . 12_654
N4 O1 Ni1 106.9(6) . .
C1A N1 C1B 27(2) . .
C1A N1 C2B 106.1(16) . .
C1B N1 C2B 117.8(11) . .
C1A N1 C2A 114.2(18) . .
C1B N1 C2A 112.1(15) . .
C2B N1 C2A 28.5(12) . .
C1A N1 Ni1 125.5(15) . .
C1B N1 Ni1 120.6(9) . .
C2B N1 Ni1 121.6(8) . .
C2A N1 Ni1 120.3(12) . .
C9 N3 C9 115.7(10) . 12_554
C9 N3 Ni1 122.2(5) . .
C9 N3 Ni1 122.2(5) 12_554 .
O2 N4 O3 126.6(10) . .
O2 N4 O1 115.2(10) . .
O3 N4 O1 118.1(10) . .
C8 C7 C8 118.9(11) 12_554 .
C8 C7 C7 120.6(6) 12_554 18_565
C8 C7 C7 120.6(6) . 18_565
C7 C8 C9 117.7(10) . .
N3 C9 C8 125.0(10) . .

loop_
_geom_bond_atom_site_label_1
_geom_bond_atom_site_label_2
_geom_bond_distance
_geom_bond_site_symmetry_2
Ni1 O1 2.059(7) .
Ni1 O1 2.059(7) 12_554
Ni1 N3 2.065(8) .
Ni1 N1 2.094(5) .
Ni1 N1 2.094(5) 12_554
C1A N1 1.339(15) .
C1A C4A 1.370(16) .
C2A N1 1.352(14) .
C2A C5A 1.372(15) .
C4A C3 1.387(15) .
C5A C3 1.389(14) .
C1B N1 1.343(13) .
C1B C4B 1.366(13) .
C2B N1 1.347(12) .
C2B C5B 1.361(13) .
C4B C3 1.396(12) .
C5B C3 1.393(12) .
C3 C3 1.500(12) 12_654
O1 N4 1.249(9) .
N3 C9 1.316(11) .
N3 C9 1.316(11) 12_554
O2 N4 1.221(11) .
N4 O3 1.221(11) .
C7 C8 1.375(12) 12_554
C7 C8 1.375(12) .
C7 C7 1.50(2) 18_565
C8 C9 1.383(12) .

loop_
_geom_torsion_atom_site_label_1
_geom_torsion_atom_site_label_2
_geom_torsion_atom_site_label_3
_geom_torsion_atom_site_label_4
_geom_torsion
_geom_torsion_site_symmetry_1
_geom_torsion_site_symmetry_4
N1 C1A C4A C3 0(4) . .
N1 C2A C5A C3 -2(3) . .
N1 C1B C4B C3 1(3) . .
N1 C2B C5B C3 -6(2) . .
C1A C4A C3 C5A -1(4) . .
C1A C4A C3 C5B 29(3) . .
C1A C4A C3 C4B -74(4) . .
C1A C4A C3 C3 -179.3(19) . 12_654
C2A C5A C3 C4A 2(3) . .
C2A C5A C3 C5B -80(4) . .
C2A C5A C3 C4B 29(3) . .
C2A C5A C3 C3 -179.8(17) . 12_654
C2B C5B C3 C4A -27(2) . .
C2B C5B C3 C5A 84(3) . .
C2B C5B C3 C4B 2(2) . .
C2B C5B C3 C3 -178.8(12) . 12_654
C1B C4B C3 C4A 89(5) . .
C1B C4B C3 C5A -29(2) . .
C1B C4B C3 C5B 0(2) . .
C1B C4B C3 C3 -178.9(14) . 12_654
O1 Ni1 O1 N4 5.4(5) 12_554 .
N3 Ni1 O1 N4 -174.6(5) . .
N1 Ni1 O1 N4 93.3(6) . .
N1 Ni1 O1 N4 -82.6(6) 12_554 .
C4A C1A N1 C1B 90(6) . .
C4A C1A N1 C2B -30(4) . .
C4A C1A N1 C2A -1(4) . .
C4A C1A N1 Ni1 179(2) . .
C4B C1B N1 C1A -73(5) . .
C4B C1B N1 C2B -3(2) . .
C4B C1B N1 C2A 27(2) . .
C4B C1B N1 Ni1 178.3(12) . .
C5B C2B N1 C1A 32(3) . .
C5B C2B N1 C1B 6(2) . .
C5B C2B N1 C2A -79(4) . .
C5B C2B N1 Ni1 -175.7(12) . .
C5A C2A N1 C1A 2(3) . .
C5A C2A N1 C1B -27(3) . .
C5A C2A N1 C2B 81(4) . .
C5A C2A N1 Ni1 -177.9(17) . .
O1 Ni1 N1 C1A -85(2) . .
O1 Ni1 N1 C1A 88(2) 12_554 .
N3 Ni1 N1 C1A -179(2) . .
N1 Ni1 N1 C1A 1(2) 12_554 .
O1 Ni1 N1 C1B -54.0(14) . .
O1 Ni1 N1 C1B 119.1(14) 12_554 .
N3 Ni1 N1 C1B -147.5(14) . .
N1 Ni1 N1 C1B 32.5(14) 12_554 .
O1 Ni1 N1 C2B 127.8(12) . .
O1 Ni1 N1 C2B -59.1(12) 12_554 .
N3 Ni1 N1 C2B 34.4(12) . .
N1 Ni1 N1 C2B -145.6(12) 12_554 .
O1 Ni1 N1 C2A 94.5(16) . .
O1 Ni1 N1 C2A -92.4(16) 12_554 .
N3 Ni1 N1 C2A 1.0(16) . .
N1 Ni1 N1 C2A -179.0(16) 12_554 .
O1 Ni1 N3 C9 158.8(5) . .
O1 Ni1 N3 C9 -21.2(5) 12_554 .
N1 Ni1 N3 C9 -111.1(5) . .
N1 Ni1 N3 C9 68.9(5) 12_554 .
O1 Ni1 N3 C9 -21.2(5) . 12_554
O1 Ni1 N3 C9 158.8(5) 12_554 12_554
N1 Ni1 N3 C9 68.9(5) . 12_554
N1 Ni1 N3 C9 -111.1(5) 12_554 12_554
Ni1 O1 N4 O2 1.0(9) . .
Ni1 O1 N4 O3 -177.5(7) . .
C8 C7 C8 C9 -0.5(6) 12_554 .
C7 C7 C8 C9 179.5(6) 18_565 .
C9 N3 C9 C8 -0.6(7) 12_554 .
Ni1 N3 C9 C8 179.4(7) . .
C7 C8 C9 N3 1.1(14) . .
